data_2017756
loop_
_publ_author_name
'Zhao, Min Min'
'Qu, Zhi Rong'

_publ_section_title
;
 Bis(adamantan-1-aminium) tetrachloridozincate(II) 18-crown-6
 monohydrate clathrate
;
_journal_coeditor_code GZ3178
_journal_issue 8
_journal_name_full 'Acta Crystallographica Section C'
_journal_page_first m215
_journal_page_last m217
_journal_paper_doi 10.1107/S0108270110025795
_journal_volume 66
_journal_year 2010
_chemical_formula_iupac '(C10 H18 N)2 [Zn Cl4] , C12 H24 O6 , H2 O'
_chemical_formula_moiety '2C10 H18 N + , Cl4 Zn 2- , C12 H24 O6 , H2 O'
_chemical_formula_sum 'C32 H62 Cl4 N2 O7 Zn'
_chemical_formula_weight 794.03
_chemical_name_common
;
Bis(adamantan-1-aminium) tetrachloridozincate(II) 18-crown-6 monohydrate
clathrate
;
_chemical_name_systematic
;
Bis(adamantan-1-aminium)
tetrachloridozincate(II)--1,4,7,10,13,16-hexaoxacyclooctadecane--water
(1/1/1)
;
_space_group_IT_number 60
_symmetry_cell_setting orthorhombic
_symmetry_space_group_name_Hall '-P 2n 2ab'
_symmetry_space_group_name_H-M 'P b c n'
_atom_sites_solution_hydrogens geom
_atom_sites_solution_primary direct
_atom_sites_solution_secondary difmap
_audit_creation_method SHELXL97
_cell_angle_alpha 90.00
_cell_angle_beta 90.00
_cell_angle_gamma 90.00
_cell_formula_units_Z 8
_cell_length_a 26.9702(12)
_cell_length_b 11.4912(7)
_cell_length_c 24.9646(18)
_cell_measurement_reflns_used 16230
_cell_measurement_temperature 293(2)
_cell_measurement_theta_max 27.5165
_cell_measurement_theta_min 2.4476
_cell_volume 7737.0(8)
_computing_cell_refinement 'CrystalClear (Rigaku, 2005)'
_computing_data_collection 'CrystalClear (Rigaku, 2005)'
_computing_data_reduction 'CrystalClear (Rigaku, 2005)'
_computing_molecular_graphics 'SHELXTL (Sheldrick, 2008)'
_computing_publication_material 'SHELXL97 (Sheldrick, 2008)'
_computing_structure_refinement 'SHELXL97 (Sheldrick, 2008)'
_computing_structure_solution 'SHELXS97 (Sheldrick, 2008)'
_diffrn_ambient_temperature 293(2)
_diffrn_detector_area_resol_mean 28.5714
_diffrn_measured_fraction_theta_full 0.999
_diffrn_measured_fraction_theta_max 0.999
_diffrn_measurement_device_type 'Rigaku SCXmini'
_diffrn_measurement_method 'CCD profile fitting'
_diffrn_radiation_monochromator graphite
_diffrn_radiation_source 'fine-focus sealed tube'
_diffrn_radiation_type MoK\a
_diffrn_radiation_wavelength 0.71073
_diffrn_reflns_av_R_equivalents 0.0936
_diffrn_reflns_av_sigmaI/netI 0.0517
_diffrn_reflns_limit_h_max 33
_diffrn_reflns_limit_h_min -33
_diffrn_reflns_limit_k_max 14
_diffrn_reflns_limit_k_min -14
_diffrn_reflns_limit_l_max 30
_diffrn_reflns_limit_l_min -30
_diffrn_reflns_number 72972
_diffrn_reflns_theta_full 26.00
_diffrn_reflns_theta_max 26.00
_diffrn_reflns_theta_min 2.47
_diffrn_standards_number 0
_exptl_absorpt_coefficient_mu 0.956
_exptl_absorpt_correction_T_max 0.826
_exptl_absorpt_correction_T_min 0.716
_exptl_absorpt_correction_type multi-scan
_exptl_absorpt_process_details '(CrystalClear; Rigaku, 2005)'
_exptl_crystal_colour colourless
_exptl_crystal_density_diffrn 1.363
_exptl_crystal_density_method 'not measured'
_exptl_crystal_description prism
_exptl_crystal_F_000 3376
_exptl_crystal_size_max 0.4000
_exptl_crystal_size_mid 0.3000
_exptl_crystal_size_min 0.2000
_refine_diff_density_max 0.867
_refine_diff_density_min -0.455
_refine_ls_extinction_method none
_refine_ls_goodness_of_fit_ref 1.147
_refine_ls_hydrogen_treatment mixed
_refine_ls_matrix_type full
_refine_ls_number_parameters 439
_refine_ls_number_reflns 7595
_refine_ls_number_restraints 9
_refine_ls_restrained_S_all 1.146
_refine_ls_R_factor_all 0.0771
_refine_ls_R_factor_gt 0.0578
_refine_ls_shift/su_max 0.011
_refine_ls_shift/su_mean 0.000
_refine_ls_structure_factor_coef Fsqd
_refine_ls_weighting_details 'calc w = 1/[\s^2^(Fo^2^)+(0.0495P)^2^+10.4370P] where P=(Fo^2^+2Fc^2^)/3'
_refine_ls_weighting_scheme calc
_refine_ls_wR_factor_gt 0.1257
_refine_ls_wR_factor_ref 0.1342
_reflns_number_gt 6098
_reflns_number_total 7595
_reflns_threshold_expression I>2\s(I)
_cod_data_source_file gz3178.cif
_cod_data_source_block I
_cod_depositor_comments
;
The following automatic conversions were performed:
'_geom_angle_publ_flag' value 'No' changed to 'no' according to
'/home/saulius/struct/CIF-dictionaries/cif_core.dic' dictionary named
'cif_core.dic' version 2.4.1 from 2010-06-29 (10
times).

'_geom_bond_publ_flag' value 'No' changed to 'no' according to
'/home/saulius/struct/CIF-dictionaries/cif_core.dic' dictionary named
'cif_core.dic' version 2.4.1 from 2010-06-29 (8
times).

'_geom_torsion_publ_flag' value 'Yes' changed to 'yes' according
to '/home/saulius/struct/CIF-dictionaries/cif_core.dic' dictionary named
'cif_core.dic' version 2.4.1 from 2010-06-29 (18
times).

'_geom_torsion_publ_flag' value 'No' changed to 'no' according to
'/home/saulius/struct/CIF-dictionaries/cif_core.dic' dictionary named
'cif_core.dic' version 2.4.1 from 2010-06-29 (10 times).

Automatic conversion script
Id: cif_fix_enum 1527 2010-12-29 10:47:43Z saulius 
;
_cod_database_code 2017756
_cod_database_fobs_code 2017756

loop_
_symmetry_equiv_pos_as_xyz
'x, y, z'
'-x+1/2, -y+1/2, z+1/2'
'x+1/2, -y+1/2, -z'
'-x, y, -z+1/2'
'-x, -y, -z'
'x-1/2, y-1/2, -z-1/2'
'-x-1/2, y-1/2, z'
'x, -y, z-1/2'

loop_
_atom_site_type_symbol
_atom_site_label
_atom_site_fract_x
_atom_site_fract_y
_atom_site_fract_z
_atom_site_U_iso_or_equiv
_atom_site_adp_type
_atom_site_calc_flag
_atom_site_refinement_flags
_atom_site_occupancy
_atom_site_disorder_assembly
_atom_site_disorder_group
O O1 0.01397(9) 0.9551(2) 0.32499(10) 0.0215(6) Uani d . 1 . .
O O2 -0.04104(9) 0.74527(19) 0.33211(9) 0.0170(5) Uani d . 1 . .
O O3 0.01826(9) 0.5450(2) 0.32173(10) 0.0211(6) Uani d . 1 . .
O O4 0.12103(9) 0.5388(2) 0.34175(10) 0.0234(6) Uani d . 1 . .
O O5 0.16665(9) 0.7566(2) 0.33494(11) 0.0235(6) Uani d . 1 . .
O O6 0.11567(9) 0.9724(2) 0.34748(10) 0.0226(6) Uani d . 1 . .
C C1 0.08890(14) 1.0634(3) 0.32143(16) 0.0259(9) Uani d . 1 . .
H H1A 0.0902 1.0523 0.2829 0.031 Uiso calc R 1 . .
H H1B 0.1040 1.1378 0.3297 0.031 Uiso calc R 1 . .
C C2 0.03598(14) 1.0632(3) 0.33970(15) 0.0220(8) Uani d . 1 . .
H H2A 0.0345 1.0732 0.3782 0.026 Uiso calc R 1 . .
H H2B 0.0181 1.1270 0.3231 0.026 Uiso calc R 1 . .
C C3 -0.03863(13) 0.9530(3) 0.33264(15) 0.0207(8) Uani d . 1 . .
H H3A -0.0534 1.0225 0.3174 0.025 Uiso calc R 1 . .
H H3B -0.0463 0.9510 0.3706 0.025 Uiso calc R 1 . .
C C4 -0.05914(13) 0.8473(3) 0.30571(14) 0.0204(8) Uani d . 1 . .
H H4A -0.0951 0.8488 0.3071 0.024 Uiso calc R 1 . .
H H4B -0.0492 0.8464 0.2684 0.024 Uiso calc R 1 . .
C C5 -0.05830(13) 0.6416(3) 0.30644(15) 0.0201(8) Uani d . 1 . .
H H5A -0.0502 0.6440 0.2686 0.024 Uiso calc R 1 . .
H H5B -0.0940 0.6359 0.3099 0.024 Uiso calc R 1 . .
C C6 -0.03415(13) 0.5381(3) 0.33204(15) 0.0213(8) Uani d . 1 . .
H H6A -0.0403 0.5383 0.3703 0.026 Uiso calc R 1 . .
H H6B -0.0476 0.4669 0.3171 0.026 Uiso calc R 1 . .
C C7 0.04329(14) 0.4389(3) 0.33304(15) 0.0229(8) Uani d . 1 . .
H H7A 0.0268 0.3749 0.3151 0.027 Uiso calc R 1 . .
H H7B 0.0427 0.4240 0.3713 0.027 Uiso calc R 1 . .
C C8 0.09578(14) 0.4481(3) 0.31395(15) 0.0234(8) Uani d . 1 . .
H H8A 0.1127 0.3747 0.3199 0.028 Uiso calc R 1 . .
H H8B 0.0961 0.4640 0.2758 0.028 Uiso calc R 1 . .
C C9 0.17039(14) 0.5525(3) 0.32144(17) 0.0277(9) Uani d . 1 . .
H H9A 0.1694 0.5644 0.2830 0.033 Uiso calc R 1 . .
H H9B 0.1896 0.4829 0.3286 0.033 Uiso calc R 1 . .
C C10 0.19394(14) 0.6552(3) 0.34806(18) 0.0300(9) Uani d . 1 . .
H H10A 0.1942 0.6441 0.3866 0.036 Uiso calc R 1 . .
H H10B 0.2280 0.6633 0.3360 0.036 Uiso calc R 1 . .
C C11 0.19128(14) 0.8623(3) 0.34754(18) 0.0300(9) Uani d . 1 . .
H H11A 0.2248 0.8603 0.3336 0.036 Uiso calc R 1 . .
H H11B 0.1931 0.8715 0.3861 0.036 Uiso calc R 1 . .
C C12 0.16392(15) 0.9623(3) 0.32375(18) 0.0324(10) Uani d . 1 . .
H H12A 0.1824 1.0335 0.3297 0.039 Uiso calc R 1 . .
H H12B 0.1606 0.9509 0.2854 0.039 Uiso calc R 1 . .
N N1 0.06286(11) 0.7499(3) 0.37307(12) 0.0159(6) Uani d D 1 . .
C C45 0.01869(13) 0.8261(3) 0.45260(14) 0.0206(8) Uani d . 1 . .
H H45A -0.0125 0.7985 0.4381 0.025 Uiso calc R 1 . .
H H45B 0.0240 0.9051 0.4401 0.025 Uiso calc R 1 . .
C C46 0.06108(12) 0.7478(3) 0.43363(13) 0.0144(7) Uani d . 1 . .
C C47 0.05219(15) 0.6227(3) 0.45224(14) 0.0236(8) Uani d . 1 . .
H H47A 0.0786 0.5727 0.4393 0.028 Uiso calc R 1 . .
H H47B 0.0210 0.5943 0.4380 0.028 Uiso calc R 1 . .
C C48 0.11047(13) 0.7926(3) 0.45525(14) 0.0208(8) Uani d . 1 . .
H H48A 0.1162 0.8713 0.4428 0.025 Uiso calc R 1 . .
H H48B 0.1373 0.7437 0.4425 0.025 Uiso calc R 1 . .
C C49 0.09984(16) 0.6659(3) 0.53586(16) 0.0304(9) Uani d . 1 . .
H H49A 0.1267 0.6164 0.5237 0.036 Uiso calc R 1 . .
H H49B 0.0991 0.6636 0.5747 0.036 Uiso calc R 1 . .
C C50 0.10870(14) 0.7904(3) 0.51700(15) 0.0242(8) Uani d . 1 . .
H H50A 0.1403 0.8188 0.5314 0.029 Uiso calc R 1 . .
C C51 0.05087(16) 0.6210(3) 0.51374(15) 0.0286(9) Uani d . 1 . .
H H51A 0.0454 0.5412 0.5262 0.034 Uiso calc R 1 . .
C C52 0.06640(14) 0.8686(3) 0.53647(15) 0.0252(8) Uani d . 1 . .
H H52A 0.0719 0.9478 0.5245 0.030 Uiso calc R 1 . .
H H52B 0.0654 0.8686 0.5753 0.030 Uiso calc R 1 . .
C C53 0.00837(15) 0.6991(3) 0.53328(15) 0.0279(9) Uani d . 1 . .
H H53A -0.0229 0.6706 0.5193 0.033 Uiso calc R 1 . .
H H53B 0.0068 0.6973 0.5721 0.033 Uiso calc R 1 . .
C C54 0.01700(14) 0.8238(3) 0.51428(14) 0.0229(8) Uani d . 1 . .
H H54A -0.0101 0.8736 0.5269 0.027 Uiso calc R 1 . .
N N2 0.28509(13) 0.1901(3) 0.12694(15) 0.0268(7) Uani d D 1 . .
C C35 0.27675(16) 0.2430(3) -0.04315(17) 0.0332(10) Uani d . 1 . .
H H35A 0.2863 0.2619 -0.0796 0.040 Uiso calc R 1 . .
H H35B 0.2423 0.2189 -0.0434 0.040 Uiso calc R 1 . .
C C36 0.30930(16) 0.1437(3) -0.02189(17) 0.0327(10) Uani d . 1 . .
H H36A 0.3053 0.0751 -0.0449 0.039 Uiso calc R 1 . .
C C37 0.36369(16) 0.1823(4) -0.02240(18) 0.0346(10) Uani d . 1 . .
H H37A 0.3738 0.2006 -0.0587 0.042 Uiso calc R 1 . .
H H37B 0.3846 0.1198 -0.0093 0.042 Uiso calc R 1 . .
C C38 0.36985(15) 0.2902(4) 0.01342(18) 0.0338(10) Uani d . 1 . .
H H38A 0.4046 0.3154 0.0130 0.041 Uiso calc R 1 . .
C C39 0.33667(16) 0.3889(3) -0.00756(17) 0.0341(10) Uani d . 1 . .
H H39A 0.3404 0.4570 0.0150 0.041 Uiso calc R 1 . .
H H39B 0.3466 0.4098 -0.0436 0.041 Uiso calc R 1 . .
C C40 0.28288(16) 0.3497(3) -0.00755(16) 0.0298(9) Uani d . 1 . .
H H40A 0.2619 0.4128 -0.0211 0.036 Uiso calc R 1 . .
C C41 0.29381(15) 0.1133(3) 0.03515(16) 0.0287(9) Uani d . 1 . .
H H41A 0.3141 0.0501 0.0486 0.034 Uiso calc R 1 . .
H H41B 0.2595 0.0884 0.0356 0.034 Uiso calc R 1 . .
C C42 0.35450(14) 0.2596(3) 0.07097(17) 0.0283(9) Uani d . 1 . .
H H42A 0.3753 0.1974 0.0846 0.034 Uiso calc R 1 . .
H H42B 0.3585 0.3269 0.0940 0.034 Uiso calc R 1 . .
C C43 0.30025(13) 0.2209(3) 0.07056(16) 0.0214(8) Uani d . 1 . .
C C44 0.26747(14) 0.3198(3) 0.05008(15) 0.0265(9) Uani d . 1 . .
H H44A 0.2713 0.3876 0.0729 0.032 Uiso calc R 1 . .
H H44B 0.2329 0.2962 0.0509 0.032 Uiso calc R 1 . .
Zn Zn1 0.151271(15) 0.26010(3) 0.193239(16) 0.01715(12) Uani d . 1 . .
Cl Cl1 0.16918(4) 0.43733(8) 0.15504(4) 0.0302(2) Uani d . 1 . .
Cl Cl2 0.07045(3) 0.24824(7) 0.21232(4) 0.02010(19) Uani d . 1 . .
Cl Cl3 0.20360(3) 0.24701(8) 0.26389(4) 0.0278(2) Uani d . 1 . .
Cl Cl4 0.17186(3) 0.10892(8) 0.13571(4) 0.0247(2) Uani d . 1 . .
O O1W 0.29515(11) 0.3741(3) 0.19759(12) 0.0368(7) Uani d D 1 . .
H H1WA 0.3011(15) 0.442(2) 0.1855(17) 0.044 Uiso d D 1 . .
H H1WB 0.2671(10) 0.373(4) 0.2132(17) 0.044 Uiso d D 1 . .
H H2F 0.2905(19) 0.255(3) 0.1474(18) 0.055 Uiso d D 1 . .
H H2E 0.3040(16) 0.131(3) 0.1377(19) 0.055 Uiso d D 1 . .
H H2D 0.2532(11) 0.175(4) 0.1285(19) 0.055 Uiso d D 1 . .
H H1F 0.0717(18) 0.818(3) 0.3620(19) 0.055 Uiso d D 1 . .
H H1E 0.0328(12) 0.731(4) 0.3592(19) 0.055 Uiso d D 1 . .
H H1D 0.0856(15) 0.704(4) 0.3584(19) 0.055 Uiso d D 1 . .

loop_
_atom_site_aniso_label
_atom_site_aniso_U_11
_atom_site_aniso_U_22
_atom_site_aniso_U_33
_atom_site_aniso_U_12
_atom_site_aniso_U_13
_atom_site_aniso_U_23
O1 0.0212(14) 0.0147(12) 0.0284(14) -0.0018(10) -0.0019(11) -0.0020(11)
O2 0.0196(12) 0.0137(12) 0.0177(12) -0.0005(10) -0.0023(10) -0.0013(10)
O3 0.0199(13) 0.0143(12) 0.0291(14) -0.0017(10) 0.0019(11) -0.0011(11)
O4 0.0215(14) 0.0173(13) 0.0314(15) -0.0018(10) 0.0051(11) -0.0084(11)
O5 0.0191(13) 0.0159(12) 0.0354(16) -0.0008(10) 0.0024(11) -0.0013(11)
O6 0.0217(14) 0.0154(13) 0.0308(15) 0.0019(10) 0.0034(11) 0.0062(11)
C1 0.030(2) 0.0163(18) 0.031(2) -0.0036(16) -0.0061(17) 0.0077(16)
C2 0.028(2) 0.0095(16) 0.028(2) -0.0002(15) -0.0063(16) 0.0022(15)
C3 0.0223(19) 0.0150(17) 0.025(2) 0.0039(15) -0.0008(15) 0.0018(15)
C4 0.0198(19) 0.0227(19) 0.0187(18) 0.0027(15) -0.0028(15) 0.0030(15)
C5 0.0189(19) 0.0180(18) 0.0233(19) -0.0020(14) -0.0039(15) -0.0030(15)
C6 0.022(2) 0.0163(17) 0.025(2) -0.0039(15) -0.0018(15) -0.0033(15)
C7 0.030(2) 0.0109(17) 0.028(2) -0.0002(15) -0.0002(16) 0.0000(15)
C8 0.028(2) 0.0156(17) 0.027(2) 0.0029(15) -0.0051(16) -0.0047(15)
C9 0.020(2) 0.024(2) 0.038(2) 0.0040(16) 0.0046(17) -0.0071(17)
C10 0.021(2) 0.022(2) 0.047(3) 0.0009(16) 0.0048(18) 0.0003(18)
C11 0.021(2) 0.026(2) 0.043(3) -0.0064(16) 0.0084(18) -0.0004(18)
C12 0.029(2) 0.024(2) 0.044(3) -0.0060(17) 0.0118(19) 0.0036(19)
N1 0.0168(15) 0.0161(15) 0.0148(15) -0.0019(12) 0.0008(12) -0.0001(13)
C45 0.0178(19) 0.0228(19) 0.0213(19) 0.0041(15) 0.0006(15) -0.0023(15)
C46 0.0188(17) 0.0120(16) 0.0124(16) -0.0009(13) 0.0008(13) 0.0010(13)
C47 0.037(2) 0.0128(17) 0.021(2) -0.0064(16) 0.0005(16) 0.0019(15)
C48 0.0198(19) 0.0206(18) 0.022(2) -0.0020(15) 0.0006(15) -0.0042(15)
C49 0.044(3) 0.028(2) 0.019(2) 0.0145(19) -0.0055(18) 0.0006(17)
C50 0.021(2) 0.029(2) 0.022(2) -0.0023(16) -0.0020(16) -0.0015(16)
C51 0.047(3) 0.0167(18) 0.022(2) -0.0078(18) -0.0006(18) 0.0058(16)
C52 0.034(2) 0.0200(19) 0.022(2) -0.0022(16) 0.0011(17) -0.0054(16)
C53 0.031(2) 0.035(2) 0.0177(19) -0.0114(18) 0.0055(16) 0.0043(17)
C54 0.022(2) 0.028(2) 0.0185(19) 0.0047(16) -0.0003(15) -0.0057(16)
N2 0.0230(18) 0.0206(17) 0.037(2) 0.0016(14) -0.0014(15) 0.0033(15)
C35 0.033(2) 0.038(2) 0.029(2) -0.0022(19) -0.0033(18) 0.0013(19)
C36 0.045(3) 0.020(2) 0.033(2) -0.0031(18) 0.0008(19) -0.0063(17)
C37 0.036(2) 0.028(2) 0.040(3) 0.0069(19) 0.008(2) -0.0004(19)
C38 0.021(2) 0.037(2) 0.043(3) -0.0079(18) 0.0041(18) 0.001(2)
C39 0.044(3) 0.021(2) 0.037(2) -0.0045(19) 0.007(2) 0.0031(18)
C40 0.037(2) 0.0208(19) 0.032(2) 0.0061(17) -0.0045(18) 0.0029(17)
C41 0.030(2) 0.0157(18) 0.040(2) -0.0017(16) 0.0013(18) -0.0005(17)
C42 0.019(2) 0.030(2) 0.035(2) 0.0001(17) -0.0038(16) 0.0023(18)
C43 0.0163(18) 0.0176(18) 0.030(2) 0.0016(14) -0.0003(15) 0.0040(15)
C44 0.025(2) 0.0198(19) 0.034(2) 0.0035(16) -0.0010(17) -0.0010(17)
Zn1 0.0169(2) 0.0144(2) 0.0201(2) -0.00041(16) -0.00345(16) 0.00073(17)
Cl1 0.0322(5) 0.0212(5) 0.0372(5) -0.0078(4) -0.0038(4) 0.0102(4)
Cl2 0.0177(4) 0.0126(4) 0.0300(5) -0.0007(3) -0.0016(3) 0.0002(4)
Cl3 0.0265(5) 0.0293(5) 0.0277(5) -0.0027(4) -0.0123(4) 0.0048(4)
Cl4 0.0268(5) 0.0203(4) 0.0270(5) 0.0022(4) -0.0021(4) -0.0046(4)
O1W 0.0364(18) 0.0383(18) 0.0357(18) -0.0118(14) 0.0037(14) -0.0017(14)

loop_
_atom_type_symbol
_atom_type_description
_atom_type_scat_dispersion_real
_atom_type_scat_dispersion_imag
_atom_type_scat_source
C C 0.0033 0.0016 'International Tables Vol C Tables 4.2.6.8 and 6.1.1.4'
Cl Cl 0.1484 0.1585 'International Tables Vol C Tables 4.2.6.8 and 6.1.1.4'
N N 0.0061 0.0033 'International Tables Vol C Tables 4.2.6.8 and 6.1.1.4'
O O 0.0106 0.0060 'International Tables Vol C Tables 4.2.6.8 and 6.1.1.4'
Zn Zn 0.2839 1.4301 'International Tables Vol C Tables 4.2.6.8 and 6.1.1.4'
H H 0.0000 0.0000 'International Tables Vol C Tables 4.2.6.8 and 6.1.1.4'

loop_
_geom_angle_atom_site_label_1
_geom_angle_atom_site_label_2
_geom_angle_atom_site_label_3
_geom_angle_site_symmetry_1
_geom_angle_site_symmetry_3
_geom_angle
_geom_angle_publ_flag
C2 O1 C3 . . 113.1(3) ?
C5 O2 C4 . . 111.4(3) ?
C7 O3 C6 . . 112.6(3) ?
C8 O4 C9 . . 110.6(3) ?
C10 O5 C11 . . 114.2(3) ?
C1 O6 C12 . . 109.3(3) ?
O6 C1 C2 . . 110.0(3) ?
O6 C1 H1A . . 109.7 ?
C2 C1 H1A . . 109.7 ?
O6 C1 H1B . . 109.7 ?
C2 C1 H1B . . 109.7 ?
H1A C1 H1B . . 108.2 ?
O1 C2 C1 . . 108.6(3) ?
O1 C2 H2A . . 110.0 ?
C1 C2 H2A . . 110.0 ?
O1 C2 H2B . . 110.0 ?
C1 C2 H2B . . 110.0 ?
H2A C2 H2B . . 108.3 ?
O1 C3 C4 . . 108.7(3) ?
O1 C3 H3A . . 110.0 ?
C4 C3 H3A . . 110.0 ?
O1 C3 H3B . . 110.0 ?
C4 C3 H3B . . 110.0 ?
H3A C3 H3B . . 108.3 ?
O2 C4 C3 . . 109.4(3) ?
O2 C4 H4A . . 109.8 ?
C3 C4 H4A . . 109.8 ?
O2 C4 H4B . . 109.8 ?
C3 C4 H4B . . 109.8 ?
H4A C4 H4B . . 108.2 ?
O2 C5 C6 . . 109.2(3) ?
O2 C5 H5A . . 109.8 ?
C6 C5 H5A . . 109.8 ?
O2 C5 H5B . . 109.8 ?
C6 C5 H5B . . 109.8 ?
H5A C5 H5B . . 108.3 ?
O3 C6 C5 . . 107.9(3) ?
O3 C6 H6A . . 110.1 ?
C5 C6 H6A . . 110.1 ?
O3 C6 H6B . . 110.1 ?
C5 C6 H6B . . 110.1 ?
H6A C6 H6B . . 108.4 ?
O3 C7 C8 . . 109.0(3) ?
O3 C7 H7A . . 109.9 ?
C8 C7 H7A . . 109.9 ?
O3 C7 H7B . . 109.9 ?
C8 C7 H7B . . 109.9 ?
H7A C7 H7B . . 108.3 ?
O4 C8 C7 . . 110.4(3) ?
O4 C8 H8A . . 109.6 ?
C7 C8 H8A . . 109.6 ?
O4 C8 H8B . . 109.6 ?
C7 C8 H8B . . 109.6 ?
H8A C8 H8B . . 108.1 ?
O4 C9 C10 . . 108.9(3) ?
O4 C9 H9A . . 109.9 ?
C10 C9 H9A . . 109.9 ?
O4 C9 H9B . . 109.9 ?
C10 C9 H9B . . 109.9 ?
H9A C9 H9B . . 108.3 ?
O5 C10 C9 . . 109.0(3) ?
O5 C10 H10A . . 109.9 ?
C9 C10 H10A . . 109.9 ?
O5 C10 H10B . . 109.9 ?
C9 C10 H10B . . 109.9 ?
H10A C10 H10B . . 108.3 ?
O5 C11 C12 . . 109.9(3) ?
O5 C11 H11A . . 109.7 ?
C12 C11 H11A . . 109.7 ?
O5 C11 H11B . . 109.7 ?
C12 C11 H11B . . 109.7 ?
H11A C11 H11B . . 108.2 ?
O6 C12 C11 . . 110.3(3) ?
O6 C12 H12A . . 109.6 ?
C11 C12 H12A . . 109.6 ?
O6 C12 H12B . . 109.6 ?
C11 C12 H12B . . 109.6 ?
H12A C12 H12B . . 108.1 ?
C46 N1 H1F . . 110(3) ?
C46 N1 H1E . . 110(3) ?
H1F N1 H1E . . 110(4) ?
C46 N1 H1D . . 115(3) ?
H1F N1 H1D . . 103(4) ?
H1E N1 H1D . . 108(4) ?
C46 C45 C54 . . 108.7(3) no
C46 C45 H45A . . 109.9 ?
C54 C45 H45A . . 109.9 ?
C46 C45 H45B . . 109.9 ?
C54 C45 H45B . . 109.9 ?
H45A C45 H45B . . 108.3 ?
N1 C46 C48 . . 108.7(3) ?
N1 C46 C47 . . 108.9(3) ?
C48 C46 C47 . . 110.3(3) no
N1 C46 C45 . . 108.9(3) no
C48 C46 C45 . . 110.1(3) ?
C47 C46 C45 . . 110.0(3) no
C46 C47 C51 . . 108.6(3) no
C46 C47 H47A . . 110.0 ?
C51 C47 H47A . . 110.0 ?
C46 C47 H47B . . 110.0 ?
C51 C47 H47B . . 110.0 ?
H47A C47 H47B . . 108.3 ?
C46 C48 C50 . . 108.7(3) ?
C46 C48 H48A . . 109.9 ?
C50 C48 H48A . . 109.9 ?
C46 C48 H48B . . 109.9 ?
C50 C48 H48B . . 109.9 ?
H48A C48 H48B . . 108.3 ?
C51 C49 C50 . . 110.0(3) ?
C51 C49 H49A . . 109.7 ?
C50 C49 H49A . . 109.7 ?
C51 C49 H49B . . 109.7 ?
C50 C49 H49B . . 109.7 ?
H49A C49 H49B . . 108.2 ?
C49 C50 C52 . . 109.6(3) no
C49 C50 C48 . . 109.2(3) ?
C52 C50 C48 . . 109.3(3) ?
C49 C50 H50A . . 109.6 ?
C52 C50 H50A . . 109.6 ?
C48 C50 H50A . . 109.6 ?
C49 C51 C53 . . 109.5(3) ?
C49 C51 C47 . . 109.8(3) ?
C53 C51 C47 . . 109.1(3) ?
C49 C51 H51A . . 109.5 ?
C53 C51 H51A . . 109.5 ?
C47 C51 H51A . . 109.5 ?
C50 C52 C54 . . 109.6(3) ?
C50 C52 H52A . . 109.7 ?
C54 C52 H52A . . 109.7 ?
C50 C52 H52B . . 109.7 ?
C54 C52 H52B . . 109.7 ?
H52A C52 H52B . . 108.2 ?
C54 C53 C51 . . 109.6(3) ?
C54 C53 H53A . . 109.7 ?
C51 C53 H53A . . 109.7 ?
C54 C53 H53B . . 109.7 ?
C51 C53 H53B . . 109.7 ?
H53A C53 H53B . . 108.2 ?
C53 C54 C52 . . 109.6(3) ?
C53 C54 C45 . . 109.3(3) ?
C52 C54 C45 . . 109.3(3) ?
C53 C54 H54A . . 109.5 ?
C52 C54 H54A . . 109.5 ?
C45 C54 H54A . . 109.5 ?
C43 N2 H2F . . 107(3) ?
C43 N2 H2E . . 108(3) ?
H2F N2 H2E . . 111(4) ?
C43 N2 H2D . . 111(3) ?
H2F N2 H2D . . 107(4) ?
H2E N2 H2D . . 113(4) ?
C40 C35 C36 . . 109.6(3) ?
C40 C35 H35A . . 109.8 ?
C36 C35 H35A . . 109.8 ?
C40 C35 H35B . . 109.8 ?
C36 C35 H35B . . 109.8 ?
H35A C35 H35B . . 108.2 ?
C41 C36 C37 . . 109.7(3) no
C41 C36 C35 . . 109.7(3) ?
C37 C36 C35 . . 109.2(3) ?
C41 C36 H36A . . 109.4 ?
C37 C36 H36A . . 109.4 ?
C35 C36 H36A . . 109.4 ?
C36 C37 C38 . . 109.4(3) no
C36 C37 H37A . . 109.8 ?
C38 C37 H37A . . 109.8 ?
C36 C37 H37B . . 109.8 ?
C38 C37 H37B . . 109.8 ?
H37A C37 H37B . . 108.2 ?
C42 C38 C39 . . 109.3(3) ?
C42 C38 C37 . . 109.3(3) ?
C39 C38 C37 . . 109.5(4) ?
C42 C38 H38A . . 109.6 ?
C39 C38 H38A . . 109.6 ?
C37 C38 H38A . . 109.6 ?
C40 C39 C38 . . 109.7(3) ?
C40 C39 H39A . . 109.7 ?
C38 C39 H39A . . 109.7 ?
C40 C39 H39B . . 109.7 ?
C38 C39 H39B . . 109.7 ?
H39A C39 H39B . . 108.2 ?
C39 C40 C35 . . 110.0(3) ?
C39 C40 C44 . . 108.9(3) ?
C35 C40 C44 . . 109.7(3) ?
C39 C40 H40A . . 109.4 ?
C35 C40 H40A . . 109.4 ?
C44 C40 H40A . . 109.4 ?
C36 C41 C43 . . 108.9(3) ?
C36 C41 H41A . . 109.9 ?
C43 C41 H41A . . 109.9 ?
C36 C41 H41B . . 109.9 ?
C43 C41 H41B . . 109.9 ?
H41A C41 H41B . . 108.3 ?
C43 C42 C38 . . 108.6(3) ?
C43 C42 H42A . . 110.0 ?
C38 C42 H42A . . 110.0 ?
C43 C42 H42B . . 110.0 ?
C38 C42 H42B . . 110.0 ?
H42A C42 H42B . . 108.4 ?
N2 C43 C44 . . 109.2(3) ?
N2 C43 C42 . . 108.7(3) ?
C44 C43 C42 . . 109.8(3) ?
N2 C43 C41 . . 108.6(3) no
C44 C43 C41 . . 110.0(3) ?
C42 C43 C41 . . 110.3(3) ?
C43 C44 C40 . . 108.8(3) ?
C43 C44 H44A . . 109.9 ?
C40 C44 H44A . . 109.9 ?
C43 C44 H44B . . 109.9 ?
C40 C44 H44B . . 109.9 ?
H44A C44 H44B . . 108.3 ?
Cl2 Zn1 Cl3 . . 115.96(4) ?
Cl2 Zn1 Cl1 . . 110.31(4) ?
Cl3 Zn1 Cl1 . . 104.53(4) ?
Cl2 Zn1 Cl4 . . 108.63(4) ?
Cl3 Zn1 Cl4 . . 106.45(4) ?
Cl1 Zn1 Cl4 . . 110.85(4) ?
H1WA O1W H1WB . . 110(3) no

loop_
_geom_bond_atom_site_label_1
_geom_bond_atom_site_label_2
_geom_bond_site_symmetry_2
_geom_bond_distance
_geom_bond_publ_flag
O1 C2 . 1.425(4) ?
O1 C3 . 1.432(4) ?
O2 C5 . 1.430(4) ?
O2 C4 . 1.431(4) ?
O3 C7 . 1.422(4) ?
O3 C6 . 1.439(4) ?
O4 C8 . 1.426(4) ?
O4 C9 . 1.433(4) ?
O5 C10 . 1.417(4) ?
O5 C11 . 1.419(4) ?
O6 C1 . 1.428(4) ?
O6 C12 . 1.435(4) ?
C1 C2 . 1.499(5) ?
C1 H1A . 0.9700 ?
C1 H1B . 0.9700 ?
C2 H2A . 0.9700 ?
C2 H2B . 0.9700 ?
C3 C4 . 1.495(5) ?
C3 H3A . 0.9700 ?
C3 H3B . 0.9700 ?
C4 H4A . 0.9700 ?
C4 H4B . 0.9700 ?
C5 C6 . 1.499(5) ?
C5 H5A . 0.9700 ?
C5 H5B . 0.9700 ?
C6 H6A . 0.9700 ?
C6 H6B . 0.9700 ?
C7 C8 . 1.497(5) ?
C7 H7A . 0.9700 ?
C7 H7B . 0.9700 ?
C8 H8A . 0.9700 ?
C8 H8B . 0.9700 ?
C9 C10 . 1.495(5) ?
C9 H9A . 0.9700 ?
C9 H9B . 0.9700 ?
C10 H10A . 0.9700 ?
C10 H10B . 0.9700 ?
C11 C12 . 1.489(6) ?
C11 H11A . 0.9700 ?
C11 H11B . 0.9700 ?
C12 H12A . 0.9700 ?
C12 H12B . 0.9700 ?
N1 C46 . 1.513(4) no
N1 H1F . 0.87(3) ?
N1 H1E . 0.91(3) ?
N1 H1D . 0.89(3) ?
C45 C46 . 1.530(5) no
C45 C54 . 1.541(5) ?
C45 H45A . 0.9700 ?
C45 H45B . 0.9700 ?
C46 C48 . 1.527(5) no
C46 C47 . 1.529(4) ?
C47 C51 . 1.536(5) no
C47 H47A . 0.9700 ?
C47 H47B . 0.9700 ?
C48 C50 . 1.542(5) ?
C48 H48A . 0.9700 ?
C48 H48B . 0.9700 ?
C49 C51 . 1.521(6) ?
C49 C50 . 1.526(5) ?
C49 H49A . 0.9700 ?
C49 H49B . 0.9700 ?
C50 C52 . 1.531(5) ?
C50 H50A . 0.9800 ?
C51 C53 . 1.535(6) ?
C51 H51A . 0.9800 ?
C52 C54 . 1.532(5) ?
C52 H52A . 0.9700 ?
C52 H52B . 0.9700 ?
C53 C54 . 1.527(5) ?
C53 H53A . 0.9700 ?
C53 H53B . 0.9700 ?
C54 H54A . 0.9800 ?
N2 C43 . 1.508(5) no
N2 H2F . 0.91(3) ?
N2 H2E . 0.89(3) ?
N2 H2D . 0.88(3) ?
C35 C40 . 1.523(5) ?
C35 C36 . 1.535(6) ?
C35 H35A . 0.9700 ?
C35 H35B . 0.9700 ?
C36 C41 . 1.524(6) ?
C36 C37 . 1.533(6) ?
C36 H36A . 0.9800 ?
C37 C38 . 1.537(6) no
C37 H37A . 0.9700 ?
C37 H37B . 0.9700 ?
C38 C42 . 1.536(6) ?
C38 C39 . 1.537(6) ?
C38 H38A . 0.9800 ?
C39 C40 . 1.519(6) no
C39 H39A . 0.9700 ?
C39 H39B . 0.9700 ?
C40 C44 . 1.536(5) ?
C40 H40A . 0.9800 ?
C41 C43 . 1.529(5) no
C41 H41A . 0.9700 ?
C41 H41B . 0.9700 ?
C42 C43 . 1.529(5) ?
C42 H42A . 0.9700 ?
C42 H42B . 0.9700 ?
C43 C44 . 1.528(5) ?
C44 H44A . 0.9700 ?
C44 H44B . 0.9700 ?
Zn1 Cl2 . 2.2354(9) ?
Zn1 Cl3 . 2.2639(10) ?
Zn1 Cl1 . 2.3001(10) ?
Zn1 Cl4 . 2.3214(10) ?
O1W H1WA . 0.857(18) ?
O1W H1WB . 0.851(18) ?

loop_
_geom_hbond_atom_site_label_D
_geom_hbond_atom_site_label_H
_geom_hbond_atom_site_label_A
_geom_hbond_site_symmetry_A
_geom_hbond_distance_DH
_geom_hbond_distance_HA
_geom_hbond_distance_DA
_geom_hbond_angle_DHA
O1W H1WB Cl3 . 0.851(18) 2.57(2) 3.312(3) 146(4)
N2 H2F O1W . 0.91(3) 1.86(3) 2.767(5) 171(5)
N2 H2D Cl4 . 0.88(3) 2.33(3) 3.201(4) 172(5)
N1 H1E O2 . 0.91(3) 2.11(3) 2.983(4) 161(4)
N1 H1D O4 . 0.89(3) 2.16(3) 2.993(4) 155(5)
N1 H1F O6 . 0.87(3) 2.16(3) 2.996(4) 161(5)
O1W H1WA Cl4 7_665 0.857(18) 2.394(19) 3.234(3) 167(4)
N2 H2E Cl1 7_655 0.89(3) 2.38(3) 3.233(3) 160(4)

loop_
_geom_torsion_atom_site_label_1
_geom_torsion_atom_site_label_2
_geom_torsion_atom_site_label_3
_geom_torsion_atom_site_label_4
_geom_torsion_site_symmetry_1
_geom_torsion_site_symmetry_2
_geom_torsion_site_symmetry_3
_geom_torsion_site_symmetry_4
_geom_torsion
_geom_torsion_publ_flag
C12 O6 C1 C2 . . . . 171.3(3) yes
C3 O1 C2 C1 . . . . -170.3(3) yes
O6 C1 C2 O1 . . . . -61.9(4) yes
C2 O1 C3 C4 . . . . 168.3(3) yes
C5 O2 C4 C3 . . . . -177.9(3) yes
O1 C3 C4 O2 . . . . 65.6(4) yes
C4 O2 C5 C6 . . . . 174.2(3) yes
C7 O3 C6 C5 . . . . -166.2(3) yes
O2 C5 C6 O3 . . . . -64.6(4) yes
C6 O3 C7 C8 . . . . 172.0(3) yes
C9 O4 C8 C7 . . . . -176.6(3) yes
O3 C7 C8 O4 . . . . 62.0(4) yes
C8 O4 C9 C10 . . . . 174.9(3) yes
C11 O5 C10 C9 . . . . -166.5(3) yes
O4 C9 C10 O5 . . . . -62.3(4) yes
C10 O5 C11 C12 . . . . 170.1(3) yes
C1 O6 C12 C11 . . . . -175.9(3) yes
O5 C11 C12 O6 . . . . 64.4(4) yes
C54 C45 C46 N1 . . . . -180.0(3) no
C54 C45 C46 C48 . . . . -60.9(4) no
C54 C45 C46 C47 . . . . 60.8(4) ?
N1 C46 C47 C51 . . . . 179.5(3) no
C48 C46 C47 C51 . . . . 60.4(4) no
C45 C46 C47 C51 . . . . -61.2(4) ?
N1 C46 C48 C50 . . . . -180.0(3) ?
C47 C46 C48 C50 . . . . -60.7(4) ?
C45 C46 C48 C50 . . . . 60.8(4) ?
C51 C49 C50 C52 . . . . 59.6(4) no
C51 C49 C50 C48 . . . . -60.1(4) ?
C46 C48 C50 C49 . . . . 59.8(4) ?
C46 C48 C50 C52 . . . . -60.0(4) ?
C50 C49 C51 C53 . . . . -59.6(4) ?
C50 C49 C51 C47 . . . . 60.2(4) ?
C46 C47 C51 C49 . . . . -59.5(4) ?
C46 C47 C51 C53 . . . . 60.5(4) ?
C49 C50 C52 C54 . . . . -59.3(4) ?
C48 C50 C52 C54 . . . . 60.3(4) ?
C49 C51 C53 C54 . . . . 59.5(4) ?
C47 C51 C53 C54 . . . . -60.6(4) ?
C51 C53 C54 C52 . . . . -59.5(4) ?
C51 C53 C54 C45 . . . . 60.3(4) ?
C50 C52 C54 C53 . . . . 59.4(4) no
C50 C52 C54 C45 . . . . -60.3(4) ?
C46 C45 C54 C53 . . . . -59.9(4) ?
C46 C45 C54 C52 . . . . 60.1(4) ?
C40 C35 C36 C41 . . . . 60.0(4) ?
C40 C35 C36 C37 . . . . -60.2(4) ?
C41 C36 C37 C38 . . . . -60.2(4) ?
C35 C36 C37 C38 . . . . 60.0(4) ?
C36 C37 C38 C42 . . . . 60.3(4) ?
C36 C37 C38 C39 . . . . -59.5(4) ?
C42 C38 C39 C40 . . . . -60.5(4) ?
C37 C38 C39 C40 . . . . 59.2(4) no
C38 C39 C40 C35 . . . . -59.6(4) ?
C38 C39 C40 C44 . . . . 60.7(4) ?
C36 C35 C40 C39 . . . . 60.2(4) ?
C36 C35 C40 C44 . . . . -59.6(4) ?
C37 C36 C41 C43 . . . . 59.9(4) ?
C35 C36 C41 C43 . . . . -60.0(4) ?
C39 C38 C42 C43 . . . . 59.8(4) ?
C37 C38 C42 C43 . . . . -60.1(4) ?
C38 C42 C43 N2 . . . . 179.7(3) ?
C38 C42 C43 C44 . . . . -60.8(4) ?
C38 C42 C43 C41 . . . . 60.7(4) ?
C36 C41 C43 N2 . . . . -179.8(3) ?
C36 C41 C43 C44 . . . . 60.7(4) ?
C36 C41 C43 C42 . . . . -60.6(4) ?
N2 C43 C44 C40 . . . . -179.5(3) no
C42 C43 C44 C40 . . . . 61.3(4) no
C41 C43 C44 C40 . . . . -60.3(4) ?
C39 C40 C44 C43 . . . . -60.8(4) ?
C35 C40 C44 C43 . . . . 59.7(4) no
